data_4306483
loop_
_publ_author_name
'Andrea M. Goforth'
'Peter Klavins'
'James C. Fettinger'
'Susan M. Kauzlarich'

_publ_contact_author_address
;
Department of Chemistry
One Shields Avenue
Davis, CA 95616
;
_publ_contact_author_email smkauzlarich@ucdavis.edu
_publ_contact_author_fax '530 752 8995'
_publ_contact_author_name 'Susan M. Kauzlarich'
_publ_contact_author_phone '530 754 9425'
_publ_section_title
;
Magnetic Properties and Negative Colossal Magnetoresistance of the Rare
Earth Zintl phase EuIn2As2
;
_journal_name_full 'Inorganic Chemistry'
_journal_page_first 11048
_journal_page_last 11056
_journal_paper_doi 10.1021/ic801290u
_journal_volume 47
_journal_year 2008
_chemical_formula_sum 'As2 Eu In2'
_chemical_formula_weight 531.44
_chemical_name_systematic
; 
 ? 
;
_space_group_IT_number 194
_symmetry_cell_setting hexagonal
_symmetry_space_group_name_Hall '-P 6c 2c'
_symmetry_space_group_name_H-M 'P 63/m m c'
_atom_sites_solution_primary direct
_atom_sites_solution_secondary difmap
_audit_creation_method SHELXL-97
_cell_angle_alpha 90.00
_cell_angle_beta 90.00
_cell_angle_gamma 120.00
_cell_formula_units_Z 2
_cell_length_a 4.2067(3)
_cell_length_b 4.2067(3)
_cell_length_c 17.8891(19)
_cell_measurement_reflns_used 2024
_cell_measurement_temperature 90(2)
_cell_measurement_theta_max 27.42
_cell_measurement_theta_min 2.28
_cell_volume 274.16(4)
_computing_data_collection 'SMART (Version 5.054) (Bruker, 2002)'
_computing_structure_refinement 'SHELXL-97 (Sheldrick, 1997)'
_computing_structure_solution 'SHELXS-97 (Sheldrick, 1990)'
_diffrn_ambient_temperature 90(2)
_diffrn_measured_fraction_theta_full 1.0
_diffrn_measured_fraction_theta_max 0.924
_diffrn_measurement_device_type 'Bruker SMART1000'
_diffrn_measurement_method 'phi and omega scans'
_diffrn_radiation_monochromator graphite
_diffrn_radiation_source 'fine-focus sealed tube'
_diffrn_radiation_type MoK\a
_diffrn_radiation_wavelength 0.71073
_diffrn_reflns_av_R_equivalents 0.0331
_diffrn_reflns_av_sigmaI/netI 0.0143
_diffrn_reflns_limit_h_max 5
_diffrn_reflns_limit_h_min -5
_diffrn_reflns_limit_k_max 5
_diffrn_reflns_limit_k_min -5
_diffrn_reflns_limit_l_max 23
_diffrn_reflns_limit_l_min -23
_diffrn_reflns_number 2314
_diffrn_reflns_theta_full 27.47
_diffrn_reflns_theta_max 27.47
_diffrn_reflns_theta_min 2.28
_exptl_absorpt_coefficient_mu 31.442
_exptl_absorpt_correction_T_max 0.5513
_exptl_absorpt_correction_T_min 0.2275
_exptl_absorpt_correction_type multi-scan
_exptl_absorpt_process_details 'SADABS 2006/1 (Sheldrick, 2006)'
_exptl_crystal_colour black
_exptl_crystal_density_diffrn 6.438
_exptl_crystal_density_method 'not measured'
_exptl_crystal_description plate
_exptl_crystal_F_000 454
_exptl_crystal_size_max 0.063
_exptl_crystal_size_mid 0.062
_exptl_crystal_size_min 0.019
_refine_diff_density_max 0.454
_refine_diff_density_min -0.609
_refine_diff_density_rms 0.125
_refine_ls_extinction_coef 0.0031(3)
_refine_ls_extinction_expression Fc^*^=kFc[1+0.001xFc^2^\l^3^/sin(2\q)]^-1/4^
_refine_ls_extinction_method SHELXL
_refine_ls_goodness_of_fit_ref 1.175
_refine_ls_matrix_type full
_refine_ls_number_parameters 10
_refine_ls_number_reflns 158
_refine_ls_number_restraints 0
_refine_ls_restrained_S_all 1.175
_refine_ls_R_factor_all 0.0165
_refine_ls_R_factor_gt 0.0101
_refine_ls_shift/su_max 0.001
_refine_ls_shift/su_mean 0.000
_refine_ls_structure_factor_coef Fsqd
_refine_ls_weighting_details 'calc w=1/[\s^2^(Fo^2^)+(0.0088P)^2^+0.3247P] where P=(Fo^2^+2Fc^2^)/3'
_refine_ls_weighting_scheme calc
_refine_ls_wR_factor_gt 0.0218
_refine_ls_wR_factor_ref 0.0234
_reflns_number_gt 140
_reflns_number_total 158
_reflns_threshold_expression >2sigma(I)
_cod_data_source_file ic801290u_si_003.cif
_cod_data_source_block jf1373ffmi
_cod_database_code 4306483

loop_
_symmetry_equiv_pos_as_xyz
'x, y, z'
'-y, x-y, z'
'-x+y, -x, z'
'-x, -y, z+1/2'
'y, -x+y, z+1/2'
'x-y, x, z+1/2'
'y, x, -z'
'x-y, -y, -z'
'-x, -x+y, -z'
'-y, -x, -z+1/2'
'-x+y, y, -z+1/2'
'x, x-y, -z+1/2'
'-x, -y, -z'
'y, -x+y, -z'
'x-y, x, -z'
'x, y, -z-1/2'
'-y, x-y, -z-1/2'
'-x+y, -x, -z-1/2'
'-y, -x, z'
'-x+y, y, z'
'x, x-y, z'
'y, x, z-1/2'
'x-y, -y, z-1/2'
'-x, -x+y, z-1/2'

loop_
_atom_site_label
_atom_site_type_symbol
_atom_site_fract_x
_atom_site_fract_y
_atom_site_fract_z
_atom_site_U_iso_or_equiv
_atom_site_adp_type
_atom_site_occupancy
_atom_site_symmetry_multiplicity
_atom_site_calc_flag
_atom_site_refinement_flags
_atom_site_disorder_assembly
_atom_site_disorder_group
Eu1 Eu 0.0000 0.0000 0.5000 0.00561(14) Uani 1 12 d S . .
In1 In -0.3333 0.3333 0.32729(3) 0.00558(13) Uani 1 6 d S . .
As As -0.6667 0.6667 0.39253(3) 0.00518(16) Uani 1 6 d S . .

loop_
_atom_site_aniso_label
_atom_site_aniso_U_11
_atom_site_aniso_U_22
_atom_site_aniso_U_33
_atom_site_aniso_U_23
_atom_site_aniso_U_13
_atom_site_aniso_U_12
Eu1 0.00498(16) 0.00498(16) 0.0069(3) 0.000 0.000 0.00249(8)
In1 0.00565(16) 0.00565(16) 0.0055(2) 0.000 0.000 0.00283(8)
As 0.0049(2) 0.0049(2) 0.0058(3) 0.000 0.000 0.00245(10)

loop_
_atom_type_symbol
_atom_type_description
_atom_type_scat_dispersion_real
_atom_type_scat_dispersion_imag
_atom_type_scat_source
As As 0.0499 2.0058 'International Tables Vol C Tables 4.2.6.8 and 6.1.1.4'
In In -0.7276 1.3100 'International Tables Vol C Tables 4.2.6.8 and 6.1.1.4'
Eu Eu -0.1578 3.6682 'International Tables Vol C Tables 4.2.6.8 and 6.1.1.4'

loop_
_geom_angle_atom_site_label_1
_geom_angle_atom_site_label_2
_geom_angle_atom_site_label_3
_geom_angle
_geom_angle_site_symmetry_1
_geom_angle_site_symmetry_3
_geom_angle_publ_flag
As Eu1 As 85.538(14) 1_655 1_545 ?
As Eu1 As 85.538(14) 1_655 1_645 ?
As Eu1 As 85.538(14) 1_545 1_645 ?
As Eu1 As 94.463(14) 1_655 13_566 ?
As Eu1 As 180.0 1_545 13_566 ?
As Eu1 As 94.464(14) 1_645 13_566 ?
As Eu1 As 180.0 1_655 13_456 ?
As Eu1 As 94.463(14) 1_545 13_456 ?
As Eu1 As 94.464(14) 1_645 13_456 ?
As Eu1 As 85.536(14) 13_566 13_456 ?
As Eu1 As 94.463(14) 1_655 13_466 ?
As Eu1 As 94.463(14) 1_545 13_466 ?
As Eu1 As 180.0 1_645 13_466 ?
As Eu1 As 85.535(14) 13_566 13_466 ?
As Eu1 As 85.535(14) 13_456 13_466 ?
As Eu1 In1 43.094(6) 1_655 1_655 ?
As Eu1 In1 89.808(11) 1_545 1_655 ?
As Eu1 In1 43.096(6) 1_645 1_655 ?
As Eu1 In1 90.194(12) 13_566 1_655 ?
As Eu1 In1 136.907(6) 13_456 1_655 ?
As Eu1 In1 136.905(6) 13_466 1_655 ?
As Eu1 In1 89.808(12) 1_655 1_545 ?
As Eu1 In1 43.094(6) 1_545 1_545 ?
As Eu1 In1 43.095(6) 1_645 1_545 ?
As Eu1 In1 136.907(6) 13_566 1_545 ?
As Eu1 In1 90.194(12) 13_456 1_545 ?
As Eu1 In1 136.905(6) 13_466 1_545 ?
In1 Eu1 In1 64.717(9) 1_655 1_545 ?
As Eu1 In1 43.095(6) 1_655 . ?
As Eu1 In1 43.095(6) 1_545 . ?
As Eu1 In1 89.808(11) 1_645 . ?
As Eu1 In1 136.906(6) 13_566 . ?
As Eu1 In1 136.906(6) 13_456 . ?
As Eu1 In1 90.193(11) 13_466 . ?
In1 Eu1 In1 64.717(9) 1_655 . ?
In1 Eu1 In1 64.717(9) 1_545 . ?
As Eu1 In1 90.193(12) 1_655 13_566 ?
As Eu1 In1 136.905(6) 1_545 13_566 ?
As Eu1 In1 136.905(6) 1_645 13_566 ?
As Eu1 In1 43.093(6) 13_566 13_566 ?
As Eu1 In1 89.805(12) 13_456 13_566 ?
As Eu1 In1 43.094(6) 13_466 13_566 ?
In1 Eu1 In1 115.284(9) 1_655 13_566 ?
In1 Eu1 In1 180.0 1_545 13_566 ?
In1 Eu1 In1 115.284(9) . 13_566 ?
As Eu1 In1 136.905(6) 1_655 13_456 ?
As Eu1 In1 90.193(11) 1_545 13_456 ?
As Eu1 In1 136.905(6) 1_645 13_456 ?
As Eu1 In1 89.805(12) 13_566 13_456 ?
As Eu1 In1 43.093(6) 13_456 13_456 ?
As Eu1 In1 43.094(6) 13_466 13_456 ?
In1 Eu1 In1 180.0 1_655 13_456 ?
In1 Eu1 In1 115.284(9) 1_545 13_456 ?
In1 Eu1 In1 115.284(9) . 13_456 ?
In1 Eu1 In1 64.716(9) 13_566 13_456 ?
As Eu1 In1 136.905(6) 1_655 13_556 ?
As Eu1 In1 136.905(6) 1_545 13_556 ?
As Eu1 In1 90.193(12) 1_645 13_556 ?
As Eu1 In1 43.094(6) 13_566 13_556 ?
As Eu1 In1 43.094(6) 13_456 13_556 ?
As Eu1 In1 89.806(11) 13_466 13_556 ?
In1 Eu1 In1 115.284(9) 1_655 13_556 ?
In1 Eu1 In1 115.284(9) 1_545 13_556 ?
In1 Eu1 In1 180.0 . 13_556 ?
In1 Eu1 In1 64.715(9) 13_566 13_556 ?
In1 Eu1 In1 64.715(9) 13_456 13_556 ?
As In1 As 102.63(2) . 1_655 ?
As In1 As 102.63(2) . 1_545 ?
As In1 As 102.63(2) 1_655 1_545 ?
As In1 In1 115.664(17) . 16_556 ?
As In1 In1 115.667(17) 1_655 16_556 ?
As In1 In1 115.666(17) 1_545 16_556 ?
As In1 Eu1 102.51(2) . . ?
As In1 Eu1 51.755(12) 1_655 . ?
As In1 Eu1 51.755(12) 1_545 . ?
In1 In1 Eu1 141.830(5) 16_556 . ?
As In1 Eu1 51.756(12) . 1_565 ?
As In1 Eu1 51.755(12) 1_655 1_565 ?
As In1 Eu1 102.50(2) 1_545 1_565 ?
In1 In1 Eu1 141.829(5) 16_556 1_565 ?
Eu1 In1 Eu1 64.717(9) . 1_565 ?
As In1 Eu1 51.756(12) . 1_455 ?
As In1 Eu1 102.50(2) 1_655 1_455 ?
As In1 Eu1 51.755(12) 1_545 1_455 ?
In1 In1 Eu1 141.829(6) 16_556 1_455 ?
Eu1 In1 Eu1 64.717(9) . 1_455 ?
Eu1 In1 Eu1 64.716(9) 1_565 1_455 ?
In1 As In1 102.63(2) . 1_565 ?
In1 As In1 102.63(2) . 1_455 ?
In1 As In1 102.63(2) 1_565 1_455 ?
In1 As Eu1 85.150(9) . 1_565 ?
In1 As Eu1 85.151(9) 1_565 1_565 ?
In1 As Eu1 167.30(2) 1_455 1_565 ?
In1 As Eu1 85.150(9) . 1_455 ?
In1 As Eu1 167.30(2) 1_565 1_455 ?
In1 As Eu1 85.150(9) 1_455 1_455 ?
Eu1 As Eu1 85.535(14) 1_565 1_455 ?
In1 As Eu1 167.30(2) . 1_465 ?
In1 As Eu1 85.150(9) 1_565 1_465 ?
In1 As Eu1 85.150(9) 1_455 1_465 ?
Eu1 As Eu1 85.535(14) 1_565 1_465 ?
Eu1 As Eu1 85.535(14) 1_455 1_465 ?

loop_
_geom_bond_atom_site_label_1
_geom_bond_atom_site_label_2
_geom_bond_distance
_geom_bond_site_symmetry_2
_geom_bond_publ_flag
Eu1 As 3.0975(4) 1_655 ?
Eu1 As 3.0975(4) 1_545 ?
Eu1 As 3.0975(4) 1_645 ?
Eu1 As 3.0976(4) 13_566 ?
Eu1 As 3.0976(4) 13_456 ?
Eu1 As 3.0976(4) 13_466 ?
Eu1 In1 3.9299(5) 1_655 ?
Eu1 In1 3.9299(5) 1_545 ?
Eu1 In1 3.9299(5) . ?
Eu1 In1 3.9300(5) 13_566 ?
Eu1 In1 3.9300(5) 13_456 ?
Eu1 In1 3.9300(5) 13_556 ?
In1 As 2.6946(4) . ?
In1 As 2.6946(4) 1_655 ?
In1 As 2.6946(4) 1_545 ?
In1 In1 2.7653(10) 16_556 ?
In1 Eu1 3.9300(5) 1_565 ?
In1 Eu1 3.9300(5) 1_455 ?
As In1 2.6946(4) 1_565 ?
As In1 2.6946(4) 1_455 ?
As Eu1 3.0976(4) 1_565 ?
As Eu1 3.0976(4) 1_455 ?
As Eu1 3.0976(4) 1_465 ?
